data_4108212
loop_
_publ_author_name
'Orion B. Berryman'
'Aaron C. Sather'
'Benjamin P. Hay'
'Jeffrey S. Meisner'
'Darren W. Johnson'

_publ_section_title
;
 Solution Phase Measurement of Both Weak \s and C-H...X-Hydrogen Bonding
 Interactions in Synthetic Anion Receptors
;
_journal_name_full 'Journal of the American Chemical Society'
_journal_page_first 10895
_journal_page_last 10897
_journal_paper_doi 10.1021/ja8035652
_journal_volume 130
_journal_year 2008
_chemical_formula_sum 'C36 H30 N6 O18'
_chemical_formula_weight 834.66
_chemical_name_systematic
; 
 ? 
;
_space_group_IT_number 2
_symmetry_cell_setting triclinic
_symmetry_space_group_name_Hall '-P 1'
_symmetry_space_group_name_H-M 'P -1'
_atom_sites_solution_hydrogens geom
_atom_sites_solution_primary direct
_atom_sites_solution_secondary difmap
_audit_creation_method SHELXL-97
_cell_angle_alpha 84.106(4)
_cell_angle_beta 85.278(5)
_cell_angle_gamma 81.873(5)
_cell_formula_units_Z 4
_cell_length_a 5.6949(12)
_cell_length_b 19.833(4)
_cell_length_c 33.883(7)
_cell_measurement_reflns_used 3502
_cell_measurement_temperature 173(2)
_cell_measurement_theta_max 23.99
_cell_measurement_theta_min 2.31
_cell_volume 3759.6(13)
_computing_cell_refinement 'Bruker SMART'
_computing_data_collection 'Bruker SMART'
_computing_data_reduction 'Bruker SAINT'
_computing_molecular_graphics 'Bruker SHELXTL'
_computing_publication_material 'Bruker SHELXTL'
_computing_structure_refinement 'Bruker SHELXTL'
_computing_structure_solution 'Bruker SHELXTL'
_diffrn_ambient_temperature 173(2)
_diffrn_measured_fraction_theta_full 0.902
_diffrn_measured_fraction_theta_max 0.902
_diffrn_measurement_device_type 'CCD area detector'
_diffrn_measurement_method 'phi and omega scans'
_diffrn_radiation_monochromator graphite
_diffrn_radiation_source 'fine-focus sealed tube'
_diffrn_radiation_type MoK\a
_diffrn_radiation_wavelength 0.71073
_diffrn_reflns_av_R_equivalents 0.0312
_diffrn_reflns_av_sigmaI/netI 0.0792
_diffrn_reflns_limit_h_max 7
_diffrn_reflns_limit_h_min -5
_diffrn_reflns_limit_k_max 23
_diffrn_reflns_limit_k_min -25
_diffrn_reflns_limit_l_max 44
_diffrn_reflns_limit_l_min -44
_diffrn_reflns_number 23621
_diffrn_reflns_theta_full 28.01
_diffrn_reflns_theta_max 28.01
_diffrn_reflns_theta_min 1.04
_exptl_absorpt_coefficient_mu 0.121
_exptl_absorpt_correction_T_max 0.9904
_exptl_absorpt_correction_T_min 0.9096
_exptl_absorpt_correction_type multi-scan
_exptl_absorpt_process_details SADABS
_exptl_crystal_colour colorless
_exptl_crystal_density_diffrn 1.475
_exptl_crystal_description needle
_exptl_crystal_F_000 1728
_exptl_crystal_size_max 0.80
_exptl_crystal_size_mid 0.10
_exptl_crystal_size_min 0.08
_refine_diff_density_max 0.308
_refine_diff_density_min -0.236
_refine_diff_density_rms 0.054
_refine_ls_extinction_method none
_refine_ls_goodness_of_fit_ref 1.007
_refine_ls_hydrogen_treatment mixed
_refine_ls_matrix_type full
_refine_ls_number_parameters 1321
_refine_ls_number_reflns 16401
_refine_ls_number_restraints 0
_refine_ls_restrained_S_all 1.007
_refine_ls_R_factor_all 0.1090
_refine_ls_R_factor_gt 0.0566
_refine_ls_shift/su_max 0.001
_refine_ls_shift/su_mean 0.000
_refine_ls_structure_factor_coef Fsqd
_refine_ls_weighting_details 'calc w=1/[\s^2^(Fo^2^)+(0.0560P)^2^+0.0000P] where P=(Fo^2^+2Fc^2^)/3'
_refine_ls_weighting_scheme calc
_refine_ls_wR_factor_gt 0.1135
_refine_ls_wR_factor_ref 0.1436
_reflns_number_gt 9669
_reflns_number_total 16401
_reflns_threshold_expression >2sigma(I)
_cod_data_source_file ja8035652-file002.cif
_cod_data_source_block ob145
_cod_original_cell_volume 3759.6(14)
_cod_database_code 4108212

loop_
_symmetry_equiv_pos_as_xyz
'x, y, z'
'-x, -y, -z'

loop_
_atom_site_label
_atom_site_type_symbol
_atom_site_fract_x
_atom_site_fract_y
_atom_site_fract_z
_atom_site_U_iso_or_equiv
_atom_site_adp_type
_atom_site_occupancy
_atom_site_symmetry_multiplicity
_atom_site_calc_flag
O1 O 1.1612(4) -0.07593(11) 0.24199(6) 0.0430(5) Uani 1 1 d
O2 O 1.2371(4) -0.16631(11) 0.20960(6) 0.0490(6) Uani 1 1 d
O3 O 0.8700(4) -0.15836(11) 0.08039(6) 0.0469(5) Uani 1 1 d
O4 O 0.7693(3) -0.05243(10) 0.05752(5) 0.0379(5) Uani 1 1 d
O5 O 0.2869(3) -0.02737(10) 0.09673(6) 0.0426(5) Uani 1 1 d
O6 O 0.4291(3) 0.07349(9) 0.09607(5) 0.0288(4) Uani 1 1 d
O7 O -0.2619(4) 0.32254(11) -0.23679(6) 0.0444(5) Uani 1 1 d
O8 O -0.3927(5) 0.40812(14) -0.20358(8) 0.0733(8) Uani 1 1 d
O9 O 0.2870(4) 0.42704(10) -0.08935(6) 0.0450(6) Uani 1 1 d
O10 O -0.0602(4) 0.40098(12) -0.06686(6) 0.0536(6) Uani 1 1 d
O11 O 0.6730(4) 0.24180(13) -0.11306(6) 0.0549(6) Uani 1 1 d
O12 O 0.4209(3) 0.28747(10) -0.06509(5) 0.0350(5) Uani 1 1 d
O13 O 1.1429(4) 0.44592(12) 0.24581(6) 0.0537(6) Uani 1 1 d
O14 O 0.9330(4) 0.38488(14) 0.28785(7) 0.0646(7) Uani 1 1 d
O15 O 0.5012(4) 0.24075(11) 0.20729(6) 0.0476(6) Uani 1 1 d
O16 O 0.1784(3) 0.31058(11) 0.19652(6) 0.0423(5) Uani 1 1 d
O17 O 0.1805(4) 0.46545(10) 0.12736(6) 0.0399(5) Uani 1 1 d
O18 O 0.3296(3) 0.35628(9) 0.11861(5) 0.0335(5) Uani 1 1 d
O19 O 0.8275(4) 0.57596(11) 0.25810(6) 0.0429(5) Uani 1 1 d
O20 O 0.7810(4) 0.66634(11) 0.29043(6) 0.0485(6) Uani 1 1 d
O21 O 0.2932(4) 0.65851(11) 0.41950(6) 0.0461(6) Uani 1 1 d
O22 O 0.2742(3) 0.55250(10) 0.44249(5) 0.0378(5) Uani 1 1 d
O23 O -0.1437(3) 0.52717(10) 0.40336(6) 0.0434(5) Uani 1 1 d
O24 O 0.0981(3) 0.42654(9) 0.40392(5) 0.0285(4) Uani 1 1 d
O25 O 1.3350(4) 0.05409(13) 0.25427(7) 0.0543(6) Uani 1 1 d
O26 O 1.1050(4) 0.11502(14) 0.21216(7) 0.0644(7) Uani 1 1 d
O27 O 0.4485(4) 0.25928(11) 0.29280(6) 0.0491(6) Uani 1 1 d
O28 O 0.1855(3) 0.18930(11) 0.30366(6) 0.0428(5) Uani 1 1 d
O29 O 0.2734(4) 0.03456(10) 0.37263(6) 0.0402(5) Uani 1 1 d
O30 O 0.3042(3) 0.14370(9) 0.38145(5) 0.0328(5) Uani 1 1 d
O31 O -0.6764(4) 0.17758(11) 0.73669(6) 0.0440(5) Uani 1 1 d
O32 O -0.6879(5) 0.09191(13) 0.70348(7) 0.0747(9) Uani 1 1 d
O33 O -0.2255(4) 0.09886(12) 0.56688(6) 0.0531(6) Uani 1 1 d
O34 O 0.1244(4) 0.07292(11) 0.58928(6) 0.0443(5) Uani 1 1 d
O35 O 0.3005(4) 0.25850(13) 0.61304(6) 0.0551(7) Uani 1 1 d
O36 O 0.1441(3) 0.21241(10) 0.56509(5) 0.0348(5) Uani 1 1 d
N1 N 1.1272(4) -0.10980(13) 0.21516(6) 0.0321(5) Uani 1 1 d
N2 N 0.8102(4) -0.09742(12) 0.08457(6) 0.0298(5) Uani 1 1 d
N3 N 0.1144(5) 0.39683(12) -0.09032(7) 0.0351(6) Uani 1 1 d
N4 N -0.2518(5) 0.35739(13) -0.20956(7) 0.0369(6) Uani 1 1 d
N5 N 0.9720(4) 0.41475(14) 0.25513(8) 0.0415(6) Uani 1 1 d
N6 N 0.3919(4) 0.29810(13) 0.20021(6) 0.0319(6) Uani 1 1 d
N7 N 0.7329(4) 0.60978(12) 0.28479(6) 0.0317(5) Uani 1 1 d
N8 N 0.2976(4) 0.59758(12) 0.41521(6) 0.0299(5) Uani 1 1 d
N9 N 0.3908(4) 0.20164(12) 0.29970(6) 0.0309(5) Uani 1 1 d
N10 N 1.1424(5) 0.08544(14) 0.24490(8) 0.0417(7) Uani 1 1 d
N11 N -0.0788(5) 0.10341(12) 0.59036(7) 0.0360(6) Uani 1 1 d
N12 N -0.6040(4) 0.14266(13) 0.70967(7) 0.0373(6) Uani 1 1 d
C1 C 0.2064(4) 0.22980(13) 0.07797(7) 0.0263(6) Uani 1 1 d
C2 C 0.2928(4) 0.17587(13) 0.05454(7) 0.0255(6) Uani 1 1 d
C3 C 0.4238(4) 0.18785(13) 0.01798(7) 0.0264(6) Uani 1 1 d
C4 C 0.4623(5) 0.25533(14) 0.00455(7) 0.0288(6) Uani 1 1 d
C5 C 0.3711(5) 0.31036(14) 0.02703(8) 0.0288(6) Uani 1 1 d
C6 C 0.2450(5) 0.29710(13) 0.06398(7) 0.0281(6) Uani 1 1 d
C7 C 0.0694(5) 0.21557(18) 0.11758(9) 0.0345(7) Uani 1 1 d
C8 C -0.1985(6) 0.2179(2) 0.11357(12) 0.0471(8) Uani 1 1 d
C9 C 0.5351(5) 0.12925(16) -0.00558(9) 0.0351(7) Uani 1 1 d
C10 C 0.7828(6) 0.10006(19) 0.00702(11) 0.0429(8) Uani 1 1 d
C11 C 0.4164(6) 0.38282(16) 0.01186(10) 0.0398(8) Uani 1 1 d
C12 C 0.6384(7) 0.4024(2) 0.02791(12) 0.0495(10) Uani 1 1 d
C13 C 0.1529(6) 0.35476(16) 0.08918(9) 0.0337(7) Uani 1 1 d
C14 C 0.3130(5) 0.41446(14) 0.13610(7) 0.0277(6) Uani 1 1 d
C15 C 0.4885(4) 0.40993(13) 0.16723(7) 0.0261(6) Uani 1 1 d
C16 C 0.5284(4) 0.35664(14) 0.19704(7) 0.0262(6) Uani 1 1 d
C17 C 0.6834(5) 0.35687(15) 0.22625(8) 0.0300(6) Uani 1 1 d
C18 C 0.8041(5) 0.41339(14) 0.22439(8) 0.0305(6) Uani 1 1 d
C19 C 0.7797(5) 0.46588(16) 0.19512(8) 0.0346(7) Uani 1 1 d
C20 C 0.6177(5) 0.46499(15) 0.16678(8) 0.0321(7) Uani 1 1 d
C21 C 0.2436(5) 0.10478(14) 0.06940(9) 0.0290(6) Uani 1 1 d
C22 C 0.4261(4) 0.00699(14) 0.10670(8) 0.0278(6) Uani 1 1 d
C23 C 0.6169(4) -0.02141(13) 0.13434(7) 0.0262(6) Uani 1 1 d
C24 C 0.6115(5) 0.00284(16) 0.17184(8) 0.0327(6) Uani 1 1 d
C25 C 0.7771(5) -0.02685(15) 0.19840(8) 0.0334(7) Uani 1 1 d
C26 C 0.9441(5) -0.08039(14) 0.18763(7) 0.0269(6) Uani 1 1 d
C27 C 0.9530(5) -0.10746(14) 0.15109(8) 0.0258(6) Uani 1 1 d
C28 C 0.7892(4) -0.07548(13) 0.12514(7) 0.0247(6) Uani 1 1 d
C29 C 0.5979(6) 0.26848(18) -0.03496(8) 0.0357(7) Uani 1 1 d
C30 C 0.4864(5) 0.27297(15) -0.10224(8) 0.0322(7) Uani 1 1 d
C31 C 0.2941(5) 0.29953(14) -0.12993(7) 0.0281(6) Uani 1 1 d
C32 C 0.2915(5) 0.26541(15) -0.16402(8) 0.0311(6) Uani 1 1 d
C33 C 0.1156(5) 0.28421(15) -0.19039(8) 0.0317(7) Uani 1 1 d
C34 C -0.0601(5) 0.33745(14) -0.18235(7) 0.0300(6) Uani 1 1 d
C35 C -0.0639(6) 0.37399(15) -0.14936(8) 0.0314(6) Uani 1 1 d
C36 C 0.1156(5) 0.35384(14) -0.12385(7) 0.0283(6) Uani 1 1 d
C37 C 0.2222(5) 0.24487(14) 0.49551(7) 0.0284(6) Uani 1 1 d
C38 C 0.2080(5) 0.18953(14) 0.47305(8) 0.0287(6) Uani 1 1 d
C39 C 0.1054(5) 0.20322(14) 0.43601(8) 0.0295(6) Uani 1 1 d
C40 C 0.0133(4) 0.27034(13) 0.42192(7) 0.0256(6) Uani 1 1 d
C41 C 0.0234(4) 0.32408(13) 0.44553(7) 0.0260(6) Uani 1 1 d
C42 C 0.1296(4) 0.31205(13) 0.48213(7) 0.0257(6) Uani 1 1 d
C43 C 0.3123(6) 0.11713(16) 0.48822(10) 0.0387(7) Uani 1 1 d
C44 C 0.5677(7) 0.0978(2) 0.47207(12) 0.0499(9) Uani 1 1 d
C45 C -0.0982(5) 0.28461(17) 0.38233(9) 0.0347(7) Uani 1 1 d
C46 C -0.3663(6) 0.2820(2) 0.38655(13) 0.0499(9) Uani 1 1 d
C47 C 0.1590(6) 0.37106(17) 0.50552(9) 0.0346(7) Uani 1 1 d
C48 C 0.3911(6) 0.39928(19) 0.49301(10) 0.0429(8) Uani 1 1 d
C49 C 0.3319(5) 0.23153(18) 0.53506(8) 0.0355(7) Uani 1 1 d
C50 C 0.1575(5) 0.22688(15) 0.60226(8) 0.0331(7) Uani 1 1 d
C51 C -0.0366(5) 0.20066(13) 0.63011(7) 0.0276(6) Uani 1 1 d
C52 C -0.1547(5) 0.14594(13) 0.62382(7) 0.0282(6) Uani 1 1 d
C53 C -0.3390(5) 0.12613(15) 0.64950(8) 0.0321(7) Uani 1 1 d
C54 C -0.4046(5) 0.16252(14) 0.68239(7) 0.0295(6) Uani 1 1 d
C55 C -0.2906(5) 0.21591(15) 0.69051(8) 0.0300(6) Uani 1 1 d
C56 C -0.1071(5) 0.23436(15) 0.66416(8) 0.0327(7) Uani 1 1 d
C57 C -0.0827(5) 0.39537(15) 0.43077(9) 0.0284(6) Uani 1 1 d
C58 C 0.0392(5) 0.49319(14) 0.39334(8) 0.0280(6) Uani 1 1 d
C59 C 0.2307(4) 0.52125(13) 0.36543(8) 0.0273(6) Uani 1 1 d
C60 C 0.2860(5) 0.49734(15) 0.32806(8) 0.0327(7) Uani 1 1 d
C61 C 0.4495(5) 0.52661(15) 0.30122(8) 0.0323(7) Uani 1 1 d
C62 C 0.5508(5) 0.58060(13) 0.31226(7) 0.0269(6) Uani 1 1 d
C63 C 0.4969(5) 0.60741(14) 0.34871(7) 0.0266(6) Uani 1 1 d
C64 C 0.3386(4) 0.57560(13) 0.37486(7) 0.0249(6) Uani 1 1 d
C65 C 0.0971(6) 0.14541(16) 0.41073(9) 0.0345(7) Uani 1 1 d
C66 C 0.3646(5) 0.08598(14) 0.36391(7) 0.0284(6) Uani 1 1 d
C67 C 0.5663(5) 0.08986(13) 0.33283(7) 0.0264(6) Uani 1 1 d
C68 C 0.7493(5) 0.03552(16) 0.33318(9) 0.0337(7) Uani 1 1 d
C69 C 0.9400(5) 0.03394(16) 0.30488(9) 0.0346(7) Uani 1 1 d
C70 C 0.9425(5) 0.08707(15) 0.27552(8) 0.0303(6) Uani 1 1 d
C71 C 0.7669(5) 0.14261(15) 0.27366(8) 0.0299(6) Uani 1 1 d
C72 C 0.5820(4) 0.14384(14) 0.30290(7) 0.0264(6) Uani 1 1 d
H7A H 0.095(5) 0.2466(15) 0.1377(9) 0.045(8) Uiso 1 1 d
H7B H 0.133(5) 0.1692(16) 0.1290(8) 0.039(8) Uiso 1 1 d
H8A H -0.274(6) 0.2047(18) 0.1407(12) 0.071(11) Uiso 1 1 d
H8B H -0.226(5) 0.1865(17) 0.0947(10) 0.054(9) Uiso 1 1 d
H8C H -0.274(6) 0.2635(19) 0.1031(10) 0.057(10) Uiso 1 1 d
H9A H 0.536(4) 0.1458(13) -0.0345(8) 0.024(6) Uiso 1 1 d
H9B H 0.435(5) 0.0937(16) -0.0018(9) 0.047(9) Uiso 1 1 d
H10A H 0.896(5) 0.1365(17) 0.0014(9) 0.052(9) Uiso 1 1 d
H10B H 0.770(5) 0.0864(16) 0.0361(10) 0.051(9) Uiso 1 1 d
H10C H 0.847(6) 0.062(2) -0.0084(11) 0.071(11) Uiso 1 1 d
H11A H 0.266(6) 0.4157(18) 0.0182(10) 0.056(10) Uiso 1 1 d
H11B H 0.436(5) 0.3873(14) -0.0173(9) 0.039(8) Uiso 1 1 d
H12A H 0.797(6) 0.3705(19) 0.0193(10) 0.064(11) Uiso 1 1 d
H12B H 0.631(5) 0.4022(16) 0.0552(10) 0.045(9) Uiso 1 1 d
H12C H 0.664(6) 0.4479(19) 0.0174(10) 0.063(10) Uiso 1 1 d
H13A H 0.128(5) 0.3976(16) 0.0735(9) 0.041(8) Uiso 1 1 d
H13B H 0.004(5) 0.3479(14) 0.1051(8) 0.032(7) Uiso 1 1 d
H17 H 0.705(4) 0.3184(14) 0.2480(8) 0.034(7) Uiso 1 1 d
H19 H 0.869(5) 0.5045(17) 0.1930(9) 0.058(9) Uiso 1 1 d
H20 H 0.595(4) 0.5012(13) 0.1448(8) 0.026(7) Uiso 1 1 d
H21A H 0.084(5) 0.1066(13) 0.0859(8) 0.031(7) Uiso 1 1 d
H21B H 0.245(4) 0.0764(13) 0.0474(8) 0.023(6) Uiso 1 1 d
H24 H 0.497(5) 0.0394(15) 0.1800(8) 0.033(8) Uiso 1 1 d
H25 H 0.778(6) -0.0103(18) 0.2245(11) 0.068(10) Uiso 1 1 d
H27 H 1.075(4) -0.1443(13) 0.1437(7) 0.021(6) Uiso 1 1 d
H29A H 0.701(5) 0.3049(15) -0.0369(8) 0.041(8) Uiso 1 1 d
H29B H 0.706(5) 0.2298(16) -0.0440(9) 0.043(9) Uiso 1 1 d
H32 H 0.413(5) 0.2307(15) -0.1687(8) 0.032(8) Uiso 1 1 d
H33 H 0.112(5) 0.2643(16) -0.2132(9) 0.051(9) Uiso 1 1 d
H35 H -0.185(5) 0.4093(16) -0.1434(9) 0.045(9) Uiso 1 1 d
H43A H 0.206(5) 0.0873(15) 0.4803(8) 0.038(8) Uiso 1 1 d
H43B H 0.304(5) 0.1103(16) 0.5165(10) 0.054(9) Uiso 1 1 d
H44A H 0.578(5) 0.0979(16) 0.4426(10) 0.053(9) Uiso 1 1 d
H44B H 0.632(6) 0.054(2) 0.4829(11) 0.068(11) Uiso 1 1 d
H44C H 0.684(6) 0.1292(18) 0.4795(10) 0.061(10) Uiso 1 1 d
H45A H -0.064(5) 0.3262(15) 0.3691(8) 0.037(8) Uiso 1 1 d
H45B H -0.021(4) 0.2508(14) 0.3630(8) 0.029(7) Uiso 1 1 d
H46A H -0.436(6) 0.2956(17) 0.3626(11) 0.057(10) Uiso 1 1 d
H46B H -0.404(6) 0.234(2) 0.3972(11) 0.083(12) Uiso 1 1 d
H46C H -0.441(6) 0.3104(18) 0.4060(10) 0.055(10) Uiso 1 1 d
H47A H 0.029(5) 0.4051(16) 0.5028(8) 0.035(8) Uiso 1 1 d
H47B H 0.148(4) 0.3560(14) 0.5331(9) 0.032(7) Uiso 1 1 d
H48A H 0.394(4) 0.4163(13) 0.4643(8) 0.025(7) Uiso 1 1 d
H48B H 0.401(6) 0.440(2) 0.5078(11) 0.077(11) Uiso 1 1 d
H48C H 0.537(5) 0.3634(16) 0.4982(9) 0.043(9) Uiso 1 1 d
H49A H 0.390(4) 0.2696(13) 0.5424(7) 0.020(6) Uiso 1 1 d
H49B H 0.468(5) 0.1915(16) 0.5352(8) 0.041(8) Uiso 1 1 d
H53 H -0.413(5) 0.0891(15) 0.6450(8) 0.037(7) Uiso 1 1 d
H55 H -0.338(5) 0.2377(14) 0.7139(8) 0.032(7) Uiso 1 1 d
H56 H -0.029(5) 0.2713(15) 0.6680(8) 0.038(8) Uiso 1 1 d
H57A H -0.221(5) 0.3986(13) 0.4144(8) 0.032(7) Uiso 1 1 d
H57B H -0.132(5) 0.4244(15) 0.4519(8) 0.034(8) Uiso 1 1 d
H60 H 0.217(4) 0.4586(14) 0.3208(7) 0.031(7) Uiso 1 1 d
H61 H 0.490(5) 0.5120(15) 0.2743(9) 0.045(8) Uiso 1 1 d
H63 H 0.574(4) 0.6443(13) 0.3568(7) 0.025(6) Uiso 1 1 d
H65A H 0.098(5) 0.1020(16) 0.4254(9) 0.043(8) Uiso 1 1 d
H65B H -0.049(5) 0.1527(15) 0.3952(9) 0.042(8) Uiso 1 1 d
H68 H 0.751(5) -0.0010(15) 0.3525(8) 0.035(8) Uiso 1 1 d
H69 H 1.064(5) -0.0021(15) 0.3072(8) 0.036(8) Uiso 1 1 d
H71 H 0.782(5) 0.1800(17) 0.2519(10) 0.059(9) Uiso 1 1 d

loop_
_atom_site_aniso_label
_atom_site_aniso_U_11
_atom_site_aniso_U_22
_atom_site_aniso_U_33
_atom_site_aniso_U_23
_atom_site_aniso_U_13
_atom_site_aniso_U_12
O1 0.0515(13) 0.0468(14) 0.0332(11) -0.0125(10) -0.0128(10) -0.0034(10)
O2 0.0604(15) 0.0415(14) 0.0427(13) -0.0104(11) -0.0202(11) 0.0156(11)
O3 0.0658(15) 0.0341(13) 0.0396(12) -0.0118(10) -0.0122(11) 0.0083(10)
O4 0.0514(13) 0.0386(13) 0.0238(10) 0.0028(9) -0.0069(9) -0.0078(10)
O5 0.0365(11) 0.0347(12) 0.0584(14) 0.0094(10) -0.0124(10) -0.0153(9)
O6 0.0331(10) 0.0254(11) 0.0282(10) 0.0022(8) -0.0087(8) -0.0045(8)
O7 0.0580(14) 0.0460(14) 0.0341(11) -0.0114(10) -0.0123(10) -0.0132(11)
O8 0.087(2) 0.0661(19) 0.0632(17) -0.0304(14) -0.0396(14) 0.0396(14)
O9 0.0705(15) 0.0343(13) 0.0348(12) 0.0035(10) -0.0176(11) -0.0191(11)
O10 0.0736(17) 0.0562(16) 0.0322(12) -0.0170(11) 0.0115(12) -0.0126(12)
O11 0.0416(14) 0.0819(19) 0.0365(12) -0.0110(12) -0.0025(10) 0.0116(12)
O12 0.0454(12) 0.0377(12) 0.0196(9) 0.0008(9) -0.0057(8) 0.0019(9)
O13 0.0366(12) 0.0711(17) 0.0623(15) -0.0368(13) -0.0007(11) -0.0172(12)
O14 0.0727(17) 0.082(2) 0.0453(15) 0.0009(14) -0.0251(13) -0.0246(15)
O15 0.0594(14) 0.0282(13) 0.0562(14) 0.0038(11) -0.0211(11) -0.0053(10)
O16 0.0288(11) 0.0448(13) 0.0557(14) -0.0139(11) 0.0039(10) -0.0103(9)
O17 0.0505(13) 0.0278(12) 0.0403(12) -0.0064(10) -0.0120(10) 0.0055(9)
O18 0.0391(11) 0.0284(11) 0.0338(11) -0.0097(9) -0.0148(9) 0.0044(8)
O19 0.0521(13) 0.0453(14) 0.0327(11) -0.0109(10) 0.0106(10) -0.0139(10)
O20 0.0678(15) 0.0396(14) 0.0434(12) -0.0098(10) 0.0134(11) -0.0306(12)
O21 0.0673(15) 0.0334(13) 0.0414(12) -0.0126(10) 0.0077(11) -0.0199(11)
O22 0.0487(13) 0.0401(13) 0.0237(10) 0.0022(9) -0.0001(9) -0.0075(9)
O23 0.0299(12) 0.0355(13) 0.0606(14) 0.0089(11) -0.0008(10) -0.0011(9)
O24 0.0314(10) 0.0250(11) 0.0289(10) 0.0016(8) 0.0016(8) -0.0079(8)
O25 0.0310(12) 0.0738(17) 0.0622(15) -0.0364(13) 0.0006(11) -0.0019(11)
O26 0.0595(16) 0.081(2) 0.0459(15) 0.0007(14) 0.0160(12) -0.0020(13)
O27 0.0562(14) 0.0302(13) 0.0578(14) 0.0021(11) 0.0113(11) -0.0079(10)
O28 0.0294(11) 0.0468(14) 0.0547(13) -0.0139(11) -0.0074(10) -0.0043(9)
O29 0.0540(13) 0.0297(12) 0.0398(12) -0.0078(9) 0.0056(10) -0.0174(10)
O30 0.0415(11) 0.0257(11) 0.0336(10) -0.0111(9) 0.0106(9) -0.0149(9)
O31 0.0505(13) 0.0463(14) 0.0344(11) -0.0092(11) 0.0080(10) -0.0059(10)
O32 0.107(2) 0.0686(19) 0.0604(16) -0.0302(14) 0.0349(15) -0.0593(17)
O33 0.0744(16) 0.0545(16) 0.0347(12) -0.0180(11) -0.0143(11) -0.0076(12)
O34 0.0580(15) 0.0333(13) 0.0358(12) -0.0014(10) 0.0086(10) 0.0058(10)
O35 0.0573(14) 0.0824(18) 0.0349(12) -0.0105(12) -0.0026(11) -0.0386(14)
O36 0.0511(12) 0.0369(12) 0.0185(9) -0.0005(8) 0.0016(9) -0.0169(10)
N1 0.0370(14) 0.0336(15) 0.0254(12) -0.0006(11) -0.0045(10) -0.0035(11)
N2 0.0323(13) 0.0312(14) 0.0268(12) -0.0060(11) -0.0032(10) -0.0040(10)
N3 0.0567(17) 0.0262(14) 0.0230(12) 0.0010(11) -0.0070(12) -0.0079(12)
N4 0.0493(16) 0.0368(16) 0.0256(12) -0.0004(12) -0.0093(11) -0.0070(12)
N5 0.0368(15) 0.0511(17) 0.0414(16) -0.0210(14) -0.0068(12) -0.0076(12)
N6 0.0359(14) 0.0350(15) 0.0265(12) -0.0042(11) -0.0029(10) -0.0089(11)
N7 0.0375(14) 0.0346(15) 0.0239(12) -0.0017(11) -0.0002(10) -0.0101(11)
N8 0.0315(13) 0.0334(14) 0.0263(12) -0.0046(11) 0.0008(10) -0.0098(10)
N9 0.0334(14) 0.0348(15) 0.0248(12) -0.0031(11) -0.0014(10) -0.0056(11)
N10 0.0381(16) 0.0482(17) 0.0432(16) -0.0229(14) 0.0045(13) -0.0116(13)
N11 0.0591(18) 0.0252(14) 0.0227(12) 0.0009(11) 0.0012(12) -0.0064(12)
N12 0.0477(15) 0.0359(15) 0.0282(13) -0.0050(12) 0.0024(11) -0.0074(12)
C1 0.0268(14) 0.0287(15) 0.0230(13) -0.0001(12) -0.0085(11) -0.0002(11)
C2 0.0267(14) 0.0261(15) 0.0249(13) -0.0019(12) -0.0088(11) -0.0038(11)
C3 0.0284(14) 0.0308(15) 0.0216(13) -0.0042(12) -0.0106(11) -0.0034(11)
C4 0.0311(15) 0.0337(16) 0.0226(13) -0.0003(12) -0.0099(11) -0.0049(12)
C5 0.0349(15) 0.0280(16) 0.0246(14) 0.0030(12) -0.0138(12) -0.0054(12)
C6 0.0299(15) 0.0287(15) 0.0268(14) -0.0048(12) -0.0145(12) 0.0017(11)
C7 0.0388(17) 0.0387(19) 0.0262(15) -0.0054(15) -0.0035(13) -0.0033(14)
C8 0.0361(19) 0.054(2) 0.050(2) -0.011(2) 0.0067(16) -0.0017(16)
C9 0.0442(18) 0.0385(19) 0.0247(15) -0.0101(14) 0.0003(13) -0.0096(14)
C10 0.044(2) 0.040(2) 0.041(2) -0.0036(17) 0.0069(15) 0.0044(15)
C11 0.055(2) 0.0292(18) 0.0360(18) 0.0034(15) -0.0131(16) -0.0079(15)
C12 0.064(3) 0.048(2) 0.043(2) 0.0007(18) -0.0103(18) -0.029(2)
C13 0.0398(18) 0.0321(18) 0.0295(15) -0.0071(14) -0.0151(14) 0.0043(13)
C14 0.0330(16) 0.0265(16) 0.0234(14) -0.0039(12) 0.0024(11) -0.0050(12)
C15 0.0299(15) 0.0283(15) 0.0202(13) -0.0088(12) 0.0036(11) -0.0025(11)
C16 0.0265(14) 0.0291(15) 0.0241(13) -0.0073(12) 0.0026(11) -0.0067(11)
C17 0.0293(15) 0.0348(17) 0.0260(14) -0.0050(13) 0.0001(12) -0.0037(12)
C18 0.0270(15) 0.0375(17) 0.0288(14) -0.0137(13) 0.0002(12) -0.0041(12)
C19 0.0379(17) 0.0369(18) 0.0327(16) -0.0160(14) 0.0076(13) -0.0143(14)
C20 0.0407(17) 0.0296(17) 0.0269(15) -0.0074(13) 0.0052(13) -0.0088(13)
C21 0.0307(16) 0.0291(16) 0.0278(14) 0.0007(13) -0.0092(12) -0.0039(12)
C22 0.0256(14) 0.0297(16) 0.0267(14) 0.0029(12) 0.0023(11) -0.0048(11)
C23 0.0273(14) 0.0255(15) 0.0241(13) 0.0057(12) 0.0019(11) -0.0056(11)
C24 0.0337(16) 0.0342(18) 0.0268(15) -0.0024(13) 0.0039(12) 0.0030(13)
C25 0.0390(17) 0.0362(18) 0.0235(14) -0.0016(13) -0.0001(13) -0.0018(13)
C26 0.0309(15) 0.0269(15) 0.0222(13) 0.0029(12) -0.0004(11) -0.0053(11)
C27 0.0264(14) 0.0255(15) 0.0245(14) -0.0001(12) 0.0014(11) -0.0033(12)
C28 0.0280(14) 0.0250(15) 0.0212(13) -0.0009(11) 0.0007(11) -0.0061(11)
C29 0.0386(18) 0.042(2) 0.0264(15) 0.0045(14) -0.0058(13) -0.0092(15)
C30 0.0404(18) 0.0336(17) 0.0228(14) -0.0001(13) -0.0007(13) -0.0079(13)
C31 0.0372(16) 0.0250(16) 0.0213(13) 0.0026(12) 0.0021(11) -0.0077(12)
C32 0.0396(17) 0.0269(17) 0.0242(14) -0.0014(13) 0.0047(13) 0.0001(13)
C33 0.0462(18) 0.0305(17) 0.0189(14) -0.0041(13) 0.0008(13) -0.0075(13)
C34 0.0426(17) 0.0271(16) 0.0211(13) 0.0020(12) -0.0053(12) -0.0092(13)
C35 0.0439(18) 0.0227(16) 0.0266(15) -0.0011(13) -0.0002(13) -0.0023(13)
C36 0.0414(17) 0.0263(16) 0.0171(13) 0.0005(12) 0.0014(12) -0.0077(12)
C37 0.0287(15) 0.0354(17) 0.0209(13) 0.0005(12) 0.0052(11) -0.0096(12)
C38 0.0319(15) 0.0275(16) 0.0250(14) 0.0014(12) 0.0103(11) -0.0077(12)
C39 0.0303(15) 0.0302(16) 0.0287(14) -0.0023(12) 0.0081(12) -0.0128(12)
C40 0.0263(14) 0.0275(15) 0.0240(13) -0.0024(12) 0.0060(11) -0.0119(11)
C41 0.0255(14) 0.0274(15) 0.0259(14) -0.0014(12) 0.0048(11) -0.0111(11)
C42 0.0257(14) 0.0279(15) 0.0239(13) -0.0033(12) 0.0074(11) -0.0096(11)
C43 0.048(2) 0.0307(18) 0.0350(18) 0.0028(15) 0.0037(15) -0.0057(14)
C44 0.055(2) 0.047(2) 0.040(2) 0.0020(18) 0.0042(17) 0.0080(17)
C45 0.0434(18) 0.0366(19) 0.0267(15) -0.0057(15) -0.0031(13) -0.0120(14)
C46 0.040(2) 0.062(3) 0.053(2) -0.014(2) -0.0130(18) -0.0141(18)
C47 0.0429(19) 0.0335(18) 0.0281(16) -0.0101(14) -0.0018(14) -0.0032(14)
C48 0.056(2) 0.039(2) 0.0392(19) 0.0012(16) -0.0138(16) -0.0209(17)
C49 0.0384(18) 0.041(2) 0.0259(15) 0.0031(14) 0.0022(13) -0.0097(15)
C50 0.0417(17) 0.0354(17) 0.0228(14) 0.0001(13) -0.0044(12) -0.0075(13)
C51 0.0353(15) 0.0283(15) 0.0188(13) 0.0033(12) -0.0061(11) -0.0043(12)
C52 0.0406(16) 0.0261(15) 0.0176(13) -0.0024(11) -0.0043(11) -0.0017(12)
C53 0.0453(17) 0.0255(16) 0.0270(15) -0.0029(12) -0.0043(13) -0.0081(13)
C54 0.0387(16) 0.0271(15) 0.0216(13) 0.0032(12) -0.0013(12) -0.0051(12)
C55 0.0415(17) 0.0313(16) 0.0171(13) -0.0016(12) -0.0029(12) -0.0045(13)
C56 0.0452(17) 0.0316(17) 0.0233(14) -0.0012(13) -0.0090(13) -0.0092(13)
C57 0.0273(15) 0.0323(17) 0.0262(14) -0.0020(13) 0.0044(12) -0.0101(12)
C58 0.0284(15) 0.0312(16) 0.0261(14) 0.0011(12) -0.0082(12) -0.0093(12)
C59 0.0296(14) 0.0256(15) 0.0273(14) 0.0058(12) -0.0086(11) -0.0079(11)
C60 0.0426(17) 0.0316(17) 0.0279(15) -0.0029(13) -0.0083(13) -0.0156(13)
C61 0.0425(17) 0.0360(17) 0.0215(14) -0.0035(13) -0.0030(12) -0.0145(13)
C62 0.0313(15) 0.0268(15) 0.0233(13) 0.0016(12) -0.0036(11) -0.0077(11)
C63 0.0316(15) 0.0251(15) 0.0240(13) -0.0005(12) -0.0055(11) -0.0062(11)
C64 0.0292(14) 0.0252(15) 0.0208(13) -0.0016(11) -0.0058(11) -0.0029(11)
C65 0.0403(18) 0.0324(18) 0.0324(16) -0.0080(14) 0.0126(14) -0.0154(14)
C66 0.0365(16) 0.0295(16) 0.0220(13) -0.0060(12) -0.0060(11) -0.0095(12)
C67 0.0320(15) 0.0278(16) 0.0222(13) -0.0075(12) -0.0061(11) -0.0077(12)
C68 0.0433(18) 0.0300(17) 0.0295(15) -0.0058(14) -0.0083(14) -0.0050(13)
C69 0.0342(17) 0.0361(18) 0.0360(17) -0.0162(14) -0.0104(14) 0.0006(14)
C70 0.0276(15) 0.0391(18) 0.0276(14) -0.0143(13) -0.0003(12) -0.0090(12)
C71 0.0308(15) 0.0359(17) 0.0256(14) -0.0065(13) -0.0020(12) -0.0109(13)
C72 0.0282(14) 0.0265(15) 0.0264(14) -0.0068(12) -0.0065(11) -0.0048(11)

loop_
_atom_type_symbol
_atom_type_description
_atom_type_scat_dispersion_real
_atom_type_scat_dispersion_imag
_atom_type_scat_source
C C 0.0033 0.0016 'International Tables Vol C Tables 4.2.6.8 and 6.1.1.4'
H H 0.0000 0.0000 'International Tables Vol C Tables 4.2.6.8 and 6.1.1.4'
N N 0.0061 0.0033 'International Tables Vol C Tables 4.2.6.8 and 6.1.1.4'
O O 0.0106 0.0060 'International Tables Vol C Tables 4.2.6.8 and 6.1.1.4'

loop_
_geom_angle_atom_site_label_1
_geom_angle_atom_site_label_2
_geom_angle_atom_site_label_3
_geom_angle
C22 O6 C21 114.48(17)
C30 O12 C29 117.7(2)
C14 O18 C13 115.6(2)
C58 O24 C57 114.2(2)
C66 O30 C65 116.39(19)
C50 O36 C49 117.9(2)
O1 N1 O2 124.2(2)
O1 N1 C26 117.8(2)
O2 N1 C26 118.0(2)
O4 N2 O3 125.2(2)
O4 N2 C28 116.5(2)
O3 N2 C28 118.3(2)
O10 N3 O9 125.3(2)
O10 N3 C36 117.8(2)
O9 N3 C36 116.9(2)
O7 N4 O8 123.3(3)
O7 N4 C34 118.6(3)
O8 N4 C34 118.0(2)
O14 N5 O13 124.5(2)
O14 N5 C18 118.3(2)
O13 N5 C18 117.2(3)
O16 N6 O15 125.1(2)
O16 N6 C16 117.5(2)
O15 N6 C16 117.4(2)
O19 N7 O20 124.3(2)
O19 N7 C62 118.0(2)
O20 N7 C62 117.7(2)
O21 N8 O22 124.9(2)
O21 N8 C64 118.5(2)
O22 N8 C64 116.6(2)
O28 N9 O27 124.4(2)
O28 N9 C72 118.0(2)
O27 N9 C72 117.6(2)
O26 N10 O25 124.7(3)
O26 N10 C70 117.9(3)
O25 N10 C70 117.4(3)
O33 N11 O34 124.7(3)
O33 N11 C52 117.7(3)
O34 N11 C52 117.5(2)
O31 N12 O32 123.6(2)
O31 N12 C54 118.9(2)
O32 N12 C54 117.5(2)
C2 C1 C6 119.4(2)
C2 C1 C7 120.0(2)
C6 C1 C7 120.6(3)
C1 C2 C3 120.9(2)
C1 C2 C21 118.6(2)
C3 C2 C21 120.5(2)
C2 C3 C4 119.0(2)
C2 C3 C9 121.0(2)
C4 C3 C9 119.9(2)
C5 C4 C3 121.0(2)
C5 C4 C29 119.9(2)
C3 C4 C29 119.1(3)
C4 C5 C6 119.2(2)
C4 C5 C11 119.8(3)
C6 C5 C11 120.9(3)
C5 C6 C1 120.5(3)
C5 C6 C13 120.2(2)
C1 C6 C13 119.3(2)
C1 C7 C8 112.7(2)
C3 C9 C10 112.1(2)
C5 C11 C12 112.5(3)
O18 C13 C6 107.4(2)
O17 C14 O18 124.9(2)
O17 C14 C15 123.1(2)
O18 C14 C15 112.0(2)
C16 C15 C20 117.6(2)
C16 C15 C14 125.6(2)
C20 C15 C14 116.8(2)
C17 C16 C15 123.1(2)
C17 C16 N6 116.3(2)
C15 C16 N6 120.5(2)
C16 C17 C18 116.5(3)
C19 C18 C17 123.2(2)
C19 C18 N5 119.1(2)
C17 C18 N5 117.6(3)
C18 C19 C20 118.8(2)
C19 C20 C15 120.7(3)
O6 C21 C2 108.60(18)
O5 C22 O6 125.7(2)
O5 C22 C23 122.5(2)
O6 C22 C23 111.77(19)
C28 C23 C24 118.3(3)
C28 C23 C22 121.7(2)
C24 C23 C22 119.8(3)
C25 C24 C23 119.7(3)
C26 C25 C24 119.4(3)
C25 C26 C27 123.0(3)
C25 C26 N1 119.4(2)
C27 C26 N1 117.6(3)
C28 C27 C26 115.8(3)
C27 C28 C23 123.7(2)
C27 C28 N2 117.4(3)
C23 C28 N2 118.8(2)
O12 C29 C4 107.2(2)
O11 C30 O12 125.5(3)
O11 C30 C31 122.8(3)
O12 C30 C31 111.6(3)
C36 C31 C32 117.6(3)
C36 C31 C30 125.4(2)
C32 C31 C30 117.0(3)
C33 C32 C31 121.2(3)
C34 C33 C32 118.6(3)
C33 C34 C35 122.6(3)
C33 C34 N4 119.5(2)
C35 C34 N4 117.8(3)
C36 C35 C34 117.0(3)
C35 C36 C31 122.9(2)
C35 C36 N3 115.4(3)
C31 C36 N3 121.6(2)
C42 C37 C38 121.1(2)
C42 C37 C49 119.3(2)
C38 C37 C49 119.6(3)
C39 C38 C37 118.6(2)
C39 C38 C43 121.5(2)
C37 C38 C43 119.8(2)
C40 C39 C38 121.1(2)
C40 C39 C65 119.2(2)
C38 C39 C65 119.7(3)
C41 C40 C39 118.9(2)
C41 C40 C45 120.2(3)
C39 C40 C45 120.9(2)
C40 C41 C42 121.1(2)
C40 C41 C57 118.5(2)
C42 C41 C57 120.4(2)
C37 C42 C41 119.1(2)
C37 C42 C47 120.2(2)
C41 C42 C47 120.6(2)
C44 C43 C38 112.8(3)
C40 C45 C46 112.3(3)
C42 C47 C48 111.6(3)
O36 C49 C37 107.2(2)
O35 C50 O36 125.3(2)
O35 C50 C51 122.5(2)
O36 C50 C51 112.1(2)
C56 C51 C52 117.6(2)
C56 C51 C50 117.7(2)
C52 C51 C50 124.7(2)
C53 C52 C51 122.1(2)
C53 C52 N11 116.3(2)
C51 C52 N11 121.4(2)
C52 C53 C54 117.6(2)
C55 C54 C53 122.6(2)
C55 C54 N12 119.2(2)
C53 C54 N12 118.2(2)
C54 C55 C56 118.2(3)
C55 C56 C51 121.8(2)
O24 C57 C41 108.3(2)
O23 C58 O24 125.6(2)
O23 C58 C59 123.2(3)
O24 C58 C59 111.2(2)
C64 C59 C60 118.6(2)
C64 C59 C58 120.8(2)
C60 C59 C58 120.3(2)
C61 C60 C59 120.4(2)
C62 C61 C60 118.4(3)
C61 C62 C63 123.4(2)
C61 C62 N7 118.8(2)
C63 C62 N7 117.8(2)
C64 C63 C62 116.3(2)
C63 C64 C59 122.9(2)
C63 C64 N8 117.7(2)
C59 C64 N8 119.2(2)
O30 C65 C39 107.86(19)
O29 C66 O30 124.4(2)
O29 C66 C67 122.5(3)
O30 C66 C67 113.1(2)
C68 C67 C72 117.6(3)
C68 C67 C66 117.6(2)
C72 C67 C66 124.8(3)
C69 C68 C67 121.6(3)
C70 C69 C68 118.4(3)
C69 C70 C71 122.7(3)
C69 C70 N10 119.0(3)
C71 C70 N10 118.3(3)
C70 C71 C72 117.6(3)
C71 C72 C67 122.0(3)
C71 C72 N9 117.2(2)
C67 C72 N9 120.6(2)

loop_
_geom_bond_atom_site_label_1
_geom_bond_atom_site_label_2
_geom_bond_distance
O1 N1 1.227(3)
O2 N1 1.229(3)
O3 N2 1.228(3)
O4 N2 1.224(3)
O5 C22 1.205(3)
O6 C22 1.333(3)
O6 C21 1.475(3)
O7 N4 1.218(3)
O8 N4 1.218(3)
O9 N3 1.225(3)
O10 N3 1.220(3)
O11 C30 1.201(4)
O12 C30 1.331(3)
O12 C29 1.478(3)
O13 N5 1.228(3)
O14 N5 1.221(3)
O15 N6 1.228(3)
O16 N6 1.220(3)
O17 C14 1.199(3)
O18 C14 1.339(3)
O18 C13 1.479(3)
O19 N7 1.225(3)
O20 N7 1.228(3)
O21 N8 1.228(3)
O22 N8 1.231(3)
O23 C58 1.202(3)
O24 C58 1.336(3)
O24 C57 1.477(3)
O25 N10 1.231(3)
O26 N10 1.221(3)
O27 N9 1.228(3)
O28 N9 1.222(3)
O29 C66 1.208(3)
O30 C66 1.333(3)
O30 C65 1.476(3)
O31 N12 1.215(3)
O32 N12 1.217(3)
O33 N11 1.218(3)
O34 N11 1.227(3)
O35 C50 1.196(3)
O36 C50 1.331(3)
O36 C49 1.476(3)
N1 C26 1.474(3)
N2 C28 1.474(3)
N3 C36 1.488(3)
N4 C34 1.472(3)
N5 C18 1.475(3)
N6 C16 1.477(3)
N7 C62 1.476(3)
N8 C64 1.468(3)
N9 C72 1.467(4)
N10 C70 1.475(4)
N11 C52 1.482(3)
N12 C54 1.476(3)
C1 C2 1.406(4)
C1 C6 1.411(3)
C1 C7 1.517(4)
C2 C3 1.409(4)
C2 C21 1.504(3)
C3 C4 1.410(3)
C3 C9 1.513(4)
C4 C5 1.409(4)
C4 C29 1.507(4)
C5 C6 1.411(4)
C5 C11 1.526(4)
C6 C13 1.506(4)
C7 C8 1.536(4)
C9 C10 1.525(5)
C11 C12 1.530(4)
C14 C15 1.500(3)
C15 C16 1.392(4)
C15 C20 1.399(3)
C16 C17 1.380(3)
C17 C18 1.389(3)
C18 C19 1.363(4)
C19 C20 1.388(4)
C22 C23 1.504(4)
C23 C28 1.390(4)
C23 C24 1.401(4)
C24 C25 1.386(4)
C25 C26 1.379(4)
C26 C27 1.394(4)
C27 C28 1.378(4)
C30 C31 1.504(4)
C31 C36 1.392(4)
C31 C32 1.399(4)
C32 C33 1.383(4)
C33 C34 1.381(4)
C34 C35 1.390(4)
C35 C36 1.382(4)
C37 C42 1.406(4)
C37 C38 1.413(4)
C37 C49 1.508(4)
C38 C39 1.413(4)
C38 C43 1.528(4)
C39 C40 1.410(4)
C39 C65 1.508(4)
C40 C41 1.407(3)
C40 C45 1.515(4)
C41 C42 1.408(3)
C41 C57 1.509(4)
C42 C47 1.515(4)
C43 C44 1.522(5)
C45 C46 1.529(4)
C47 C48 1.520(4)
C50 C51 1.508(4)
C51 C56 1.395(4)
C51 C52 1.397(3)
C52 C53 1.382(4)
C53 C54 1.386(4)
C54 C55 1.379(3)
C55 C56 1.382(4)
C58 C59 1.512(3)
C59 C64 1.390(3)
C59 C60 1.394(4)
C60 C61 1.392(4)
C61 C62 1.382(3)
C62 C63 1.389(4)
C63 C64 1.382(3)
C66 C67 1.498(4)
C67 C68 1.389(4)
C67 C72 1.404(4)
C68 C69 1.387(4)
C69 C70 1.374(4)
C70 C71 1.380(4)
C71 C72 1.384(4)
